data_1008525
loop_
_publ_author_name
'Birdwishtell, T L T'
'Klein, C L'
'Jeffries, T'
'Stevens, E D'
'O'Connor, C J'

_publ_section_title
;
Synthesis and crystal structures of the layered I-III-V Zintl phases,
K~4~In~4~X~6~, where X=As, Sb
;
_journal_coden_ASTM JMACEP
_journal_issue 4
_journal_name_full 'Journal of Materials Chemistry'
_journal_page_first 555
_journal_page_last 558
_journal_paper_doi 10.1039/jm9910100555
_journal_volume 1
_journal_year 1991
_chemical_formula_structural 'K4 (In4 As6)'
_chemical_formula_sum 'As6 In4 K4'
_chemical_name_systematic
;
Tetrapotassium phyllo-hexaarsenidotetraindate
;
_space_group_IT_number 14
_symmetry_cell_setting monoclinic
_symmetry_Int_Tables_number 14
_symmetry_space_group_name_Hall '-P 2ybc'
_symmetry_space_group_name_H-M 'P 1 21/c 1'
_cell_angle_alpha 90
_cell_angle_beta 90.30(2)
_cell_angle_gamma 90
_cell_formula_units_Z 4
_cell_length_a 14.323(3)
_cell_length_b 7.106(2)
_cell_length_c 15.795(3)
_cell_volume 1607.6
_refine_ls_R_factor_all 0.035
_cod_database_code 1008525

loop_
_symmetry_equiv_pos_as_xyz
x,y,z
-x,1/2+y,1/2-z
-x,-y,-z
x,1/2-y,1/2+z

loop_
_atom_site_aniso_label
_atom_site_aniso_U_11
_atom_site_aniso_U_12
_atom_site_aniso_U_13
_atom_site_aniso_U_22
_atom_site_aniso_U_23
_atom_site_aniso_U_33
In1 0.0082(3) 0.0001(2) 0.0013(2) 0.0071(2) 0.0003(2) 0.0038(2)
In2 0.0074(3) -0.0001(2) 0.0016(2) 0.0077(2) -0.0003(2) 0.0041(2)
In3 0.0086(3) 0.0001(2) 0.0015(2) 0.0073(2) 0.0001(2) 0.0040(2)
In4 0.0091(3) -0.0008(2) 0.0007(2) 0.0079(2) 0.0007(2) 0.0038(2)
As1 0.0086(4) -0.0005(3) 0.0019(3) 0.0082(3) 0.0001(3) 0.0038(3)
As2 0.0081(4) -0.0005(3) 0.0013(3) 0.0089(3) -0.0002(3) 0.0035(3)
As3 0.0093(4) 0.0005(3) 0.0007(4) 0.0080(3) -0.0003(3) 0.0043(3)
As4 0.0083(3) -0.0004(3) 0.0010(3) 0.0073(3) 0.0001(3) 0.0055(4)
As5 0.0089(4) 0.0004(3) 0.0007(3) 0.0073(3) -0.0002(3) 0.0040(3)
As6 0.0102(4) -0.0006(3) 0.0012(4) 0.0082(3) -0.0004(3) 0.0021(3)
K1 0.0143(9) 0.0005(7) 0.0022(8) 0.0131(6) -0.0002(6) 0.0041(7)
K2 0.0154(9) 0.0019(8) -0.0011(8) 0.0187(7) -0.0002(6) 0.0064(7)
K3 0.0147(9) 0.0001(7) 0.0025(8) 0.0142(6) 0.0003(6) 0.0067(7)
K4 0.0120(9) 0.0018(8) -0.0024(8) 0.0234(8) -0.0025(7) 0.0146(9)

loop_
_atom_site_label
_atom_site_type_symbol
_atom_site_symmetry_multiplicity
_atom_site_Wyckoff_symbol
_atom_site_fract_x
_atom_site_fract_y
_atom_site_fract_z
_atom_site_occupancy
_atom_site_attached_hydrogens
_atom_site_calc_flag
In1 In3+ 4 e 0.31768(4) 0.23019(7) 0.16791(4) 1. 0 d
In2 In3+ 4 e 0.09180(4) 0.21490(7) 0.23024(4) 1. 0 d
In3 In3+ 4 e 0.81629(4) 0.24642(7) 0.32393(4) 1. 0 d
In4 In3+ 4 e 0.58959(4) 0.24875(7) 0.25827(4) 1. 0 d
As1 As3- 4 e 0.97071(6) 0.0418(1) 0.32857(5) 1. 0 d
As2 As3- 4 e 0.47828(6) 0.0448(1) 0.15804(5) 1. 0 d
As3 As2- 4 e 0.24871(6) 0.2054(1) 0.32289(5) 1. 0 d
As4 As3- 4 e 0.33354(6) 0.5710(1) 0.10800(5) 1. 0 d
As5 As3- 4 e 0.16319(6) 0.0606(1) 0.09104(5) 1. 0 d
As6 As2- 4 e 0.74634(6) 0.3550(1) 0.17277(5) 1. 0 d
K1 K1+ 4 e 0.1418(1) 0.4596(2) -0.0084(1) 1. 0 d
K2 K1+ 4 e 0.0834(1) 0.5470(3) 0.3940(1) 1. 0 d
K3 K1+ 4 e 0.3440(1) 0.5636(2) 0.4767(1) 1. 0 d
K4 K1+ 4 e 0.5624(1) 0.5826(3) 0.0896(1) 1. 0 d

loop_
_atom_type_symbol
_atom_type_oxidation_number
In3+ 3.000
As3- -3.000
As2- -2.000
K1+ 1.000
